data_4077202
loop_
_publ_author_name
'Anti\~nolo, Antonio'
'L\'opez-Solera, Isabel'
'Orive, Irache'
'Otero, Antonio'
'Prashar, Sanjiv'
'Rodr\'iguez, Ana M.'
'Villase\~nor, Elena'

_publ_section_title
;
 Niobium and Zirconium Complexes Incorporating Asymmetrically
 SubstitutedansaLigands. X-ray Crystal Structures of
 [Me2Si(\h5-C5Me4)(\h5-C5H3R)]Nb(NtBu)Cl (R = Me,iPr) and
 [Me2Si(\h5-C5Me4)(\h5-C5H3R)]ZrCl2(R = H, Me)
;
_journal_issue 1
_journal_name_full Organometallics
_journal_page_first 71
_journal_paper_doi 10.1021/om0006662
_journal_volume 20
_journal_year 2001
_chemical_formula_sum 'C8 H11 Cl Si0.5 Zr0.5'
_chemical_formula_weight 202.27
_chemical_name_systematic
; 
 ? 
;
_space_group_IT_number 62
_symmetry_cell_setting orthorhombic
_symmetry_space_group_name_Hall '-P 2ac 2n'
_symmetry_space_group_name_H-M 'P n m a'
_atom_sites_solution_hydrogens geom
_atom_sites_solution_primary direct
_atom_sites_solution_secondary difmap
_audit_creation_method SHELXL-97
_cell_angle_alpha 90.00
_cell_angle_beta 90.00
_cell_angle_gamma 90.00
_cell_formula_units_Z 8
_cell_length_a 10.1068(7)
_cell_length_b 13.8030(10)
_cell_length_c 12.402(3)
_cell_measurement_reflns_used 25
_cell_measurement_temperature 250(2)
_cell_volume 1730.1(5)
_computing_cell_refinement 'Nonius (control program)'
_computing_data_collection 'Nonius (control program)'
_computing_data_reduction 'XRAY80 (Stewart, 1976)'
_computing_structure_refinement 'SHELXL-97 (Sheldrick, 1997)'
_computing_structure_solution 'SHELXS-97 (Sheldrick, 1990)'
_diffrn_ambient_temperature 293(2)
_diffrn_measured_fraction_theta_full 0.982
_diffrn_measured_fraction_theta_max 0.982
_diffrn_measurement_device_type 'four circle diffractometer Nonius-Mach3'
_diffrn_measurement_method '\w/2\q scans'
_diffrn_radiation_monochromator graphite
_diffrn_radiation_source 'fine-focus sealed tube'
_diffrn_radiation_type MoK\a
_diffrn_radiation_wavelength 0.71070
_diffrn_reflns_av_R_equivalents 0.0000
_diffrn_reflns_av_sigmaI/netI 0.0702
_diffrn_reflns_limit_h_max 13
_diffrn_reflns_limit_h_min 0
_diffrn_reflns_limit_k_max 17
_diffrn_reflns_limit_k_min 0
_diffrn_reflns_limit_l_max 16
_diffrn_reflns_limit_l_min 0
_diffrn_reflns_number 2133
_diffrn_reflns_theta_full 27.99
_diffrn_reflns_theta_max 27.99
_diffrn_reflns_theta_min 2.21
_diffrn_standards_decay_% 1
_diffrn_standards_interval_time 60
_diffrn_standards_number 2
_exptl_absorpt_coefficient_mu 1.002
_exptl_absorpt_correction_type none
_exptl_crystal_colour colourless
_exptl_crystal_density_diffrn 1.553
_exptl_crystal_density_method 'not measured'
_exptl_crystal_description prism
_exptl_crystal_F_000 824
_exptl_crystal_size_max 0.4
_exptl_crystal_size_mid 0.2
_exptl_crystal_size_min 0.2
_refine_diff_density_max 0.485
_refine_diff_density_min -0.441
_refine_diff_density_rms 0.109
_refine_ls_extinction_method none
_refine_ls_goodness_of_fit_ref 0.974
_refine_ls_hydrogen_treatment mixed
_refine_ls_matrix_type full
_refine_ls_number_parameters 97
_refine_ls_number_reflns 2133
_refine_ls_number_restraints 0
_refine_ls_restrained_S_all 0.974
_refine_ls_R_factor_all 0.0810
_refine_ls_R_factor_gt 0.0396
_refine_ls_shift/su_max 0.000
_refine_ls_shift/su_mean 0.000
_refine_ls_structure_factor_coef Fsqd
_refine_ls_weighting_details 'calc w=1/[\s^2^(Fo^2^)+(0.0319P)^2^+0.0000P] where P=(Fo^2^+2Fc^2^)/3'
_refine_ls_weighting_scheme calc
_refine_ls_wR_factor_gt 0.0752
_refine_ls_wR_factor_ref 0.0980
_reflns_number_gt 1308
_reflns_number_total 2133
_reflns_threshold_expression >2sigma(I)
_cod_data_source_file om0006662.cif
_cod_data_source_block 13
_cod_original_sg_symbol_H-M Pnma
_cod_original_formula_sum 'C8 H11 Cl Si0.50 Zr0.50'
_cod_database_code 4077202

loop_
_symmetry_equiv_pos_as_xyz
'x, y, z'
'-x+1/2, -y, z+1/2'
'-x, y+1/2, -z'
'x+1/2, -y+1/2, -z+1/2'
'-x, -y, -z'
'x-1/2, y, -z-1/2'
'x, -y-1/2, z'
'-x-1/2, y-1/2, z-1/2'

loop_
_atom_site_label
_atom_site_type_symbol
_atom_site_fract_x
_atom_site_fract_y
_atom_site_fract_z
_atom_site_U_iso_or_equiv
_atom_site_adp_type
_atom_site_occupancy
_atom_site_symmetry_multiplicity
_atom_site_calc_flag
_atom_site_refinement_flags
Zr1 Zr 0.09866(6) 0.2500 0.45696(4) 0.02971(17) Uani 1 2 d S
Cl1 Cl 0.10557(14) 0.10950(9) 0.33624(9) 0.0575(4) Uani 1 1 d .
Si1 Si 0.08440(17) 0.2500 0.71723(13) 0.0360(4) Uani 1 2 d S
C1 C 0.2232(5) 0.2500 0.6201(4) 0.0261(13) Uani 1 2 d S
C2 C 0.2694(4) 0.3355(3) 0.5637(3) 0.0274(9) Uani 1 1 d .
C3 C 0.3448(4) 0.3026(3) 0.4779(3) 0.0361(11) Uani 1 1 d .
C4 C 0.2500(4) 0.4442(3) 0.5915(4) 0.0424(11) Uani 1 1 d .
H4A H 0.1925 0.4500 0.6527 0.064 Uiso 1 1 calc .
H4B H 0.2114 0.4769 0.5309 0.064 Uiso 1 1 calc .
H4C H 0.3342 0.4728 0.6080 0.064 Uiso 1 1 calc .
C5 C 0.4223(5) 0.3667(4) 0.4048(4) 0.0623(15) Uani 1 1 d .
H5A H 0.4684 0.3279 0.3527 0.093 Uiso 1 1 calc .
H5B H 0.4852 0.4032 0.4463 0.093 Uiso 1 1 calc .
H5C H 0.3635 0.4104 0.3684 0.093 Uiso 1 1 calc .
C6 C -0.0466(6) 0.2500 0.6134(5) 0.0369(15) Uani 1 2 d S
C7 C -0.0837(4) 0.1659(3) 0.5538(4) 0.0421(11) Uani 1 1 d .
H7 H -0.0694 0.1018 0.5738 0.050 Uiso 1 1 calc .
C8 C -0.1451(4) 0.1978(3) 0.4604(4) 0.0442(11) Uani 1 1 d .
H8 H -0.1803 0.1584 0.4067 0.053 Uiso 1 1 calc .
C9 C 0.0815(5) 0.3626(4) 0.8020(4) 0.0598(15) Uani 1 1 d .
H9A H 0.0080 0.3599 0.8509 0.090 Uiso 1 1 calc .
H9B H 0.0726 0.4183 0.7562 0.090 Uiso 1 1 calc .
H9C H 0.1624 0.3673 0.8422 0.090 Uiso 1 1 calc .

loop_
_atom_site_aniso_label
_atom_site_aniso_U_11
_atom_site_aniso_U_22
_atom_site_aniso_U_33
_atom_site_aniso_U_23
_atom_site_aniso_U_13
_atom_site_aniso_U_12
Zr1 0.0365(3) 0.0264(3) 0.0262(3) 0.000 -0.0081(3) 0.000
Cl1 0.0746(9) 0.0527(8) 0.0451(7) -0.0206(6) -0.0192(7) 0.0067(8)
Si1 0.0289(9) 0.0495(11) 0.0297(9) 0.000 0.0057(8) 0.000
C1 0.028(3) 0.029(3) 0.021(3) 0.000 -0.004(2) 0.000
C2 0.0251(19) 0.026(2) 0.031(2) 0.0013(17) -0.0063(17) -0.0013(17)
C3 0.030(2) 0.054(3) 0.024(2) 0.005(2) 0.0009(17) -0.005(2)
C4 0.051(3) 0.030(2) 0.046(3) -0.004(2) -0.008(2) -0.001(2)
C5 0.064(3) 0.083(4) 0.040(3) 0.021(3) 0.008(3) -0.021(3)
C6 0.027(3) 0.036(4) 0.047(4) 0.000 0.002(3) 0.000
C7 0.037(2) 0.035(2) 0.055(3) 0.007(2) -0.005(2) -0.005(2)
C8 0.034(2) 0.039(3) 0.060(3) -0.001(2) -0.017(2) -0.007(2)
C9 0.047(3) 0.092(4) 0.041(3) -0.023(3) 0.005(2) 0.004(3)

loop_
_atom_type_symbol
_atom_type_description
_atom_type_scat_dispersion_real
_atom_type_scat_dispersion_imag
_atom_type_scat_source
C C 0.0033 0.0016 'International Tables Vol C Tables 4.2.6.8 and 6.1.1.4'
H H 0.0000 0.0000 'International Tables Vol C Tables 4.2.6.8 and 6.1.1.4'
Cl Cl 0.1484 0.1585 'International Tables Vol C Tables 4.2.6.8 and 6.1.1.4'
Si Si 0.0817 0.0704 'International Tables Vol C Tables 4.2.6.8 and 6.1.1.4'
Zr Zr -2.9673 0.5597 'International Tables Vol C Tables 4.2.6.8 and 6.1.1.4'

loop_
_geom_angle_atom_site_label_1
_geom_angle_atom_site_label_2
_geom_angle_atom_site_label_3
_geom_angle
_geom_angle_site_symmetry_1
_geom_angle_site_symmetry_3
C1 Zr1 C6 68.99(19) . .
C1 Zr1 Cl1 120.24(6) . 7_565
C6 Zr1 Cl1 120.29(7) . 7_565
C1 Zr1 Cl1 120.24(6) . .
C6 Zr1 Cl1 120.29(7) . .
Cl1 Zr1 Cl1 104.60(7) 7_565 .
C1 Zr1 C2 34.64(11) . .
C6 Zr1 C2 89.67(16) . .
Cl1 Zr1 C2 85.97(9) 7_565 .
Cl1 Zr1 C2 133.17(10) . .
C1 Zr1 C2 34.64(11) . 7_565
C6 Zr1 C2 89.67(16) . 7_565
Cl1 Zr1 C2 133.17(10) 7_565 7_565
Cl1 Zr1 C2 85.97(9) . 7_565
C2 Zr1 C2 56.94(18) . 7_565
C1 Zr1 C7 88.93(16) . 7_565
C6 Zr1 C7 33.68(12) . 7_565
Cl1 Zr1 C7 86.95(11) 7_565 7_565
Cl1 Zr1 C7 133.26(11) . 7_565
C2 Zr1 C7 92.06(13) . 7_565
C2 Zr1 C7 118.75(13) 7_565 7_565
C1 Zr1 C7 88.93(16) . .
C6 Zr1 C7 33.68(12) . .
Cl1 Zr1 C7 133.26(11) 7_565 .
Cl1 Zr1 C7 86.95(11) . .
C2 Zr1 C7 118.75(13) . .
C2 Zr1 C7 92.06(13) 7_565 .
C7 Zr1 C7 55.6(2) 7_565 .
C1 Zr1 C8 119.52(17) . 7_565
C6 Zr1 C8 53.69(17) . 7_565
Cl1 Zr1 C8 79.35(11) 7_565 7_565
Cl1 Zr1 C8 105.05(11) . 7_565
C2 Zr1 C8 121.78(14) . 7_565
C2 Zr1 C8 142.60(14) 7_565 7_565
C7 Zr1 C8 31.78(14) 7_565 7_565
C7 Zr1 C8 53.99(14) . 7_565
C1 Zr1 C8 119.52(17) . .
C6 Zr1 C8 53.69(17) . .
Cl1 Zr1 C8 105.05(11) 7_565 .
Cl1 Zr1 C8 79.35(11) . .
C2 Zr1 C8 142.59(14) . .
C2 Zr1 C8 121.78(14) 7_565 .
C7 Zr1 C8 53.99(14) 7_565 .
C7 Zr1 C8 31.78(14) . .
C8 Zr1 C8 32.6(2) 7_565 .
C1 Zr1 C3 53.92(15) . .
C6 Zr1 C3 119.80(16) . .
Cl1 Zr1 C3 79.22(10) 7_565 .
Cl1 Zr1 C3 104.72(10) . .
C2 Zr1 C3 31.53(12) . .
C2 Zr1 C3 54.08(13) 7_565 .
C7 Zr1 C3 121.98(13) 7_565 .
C7 Zr1 C3 142.17(13) . .
C8 Zr1 C3 146.79(13) 7_565 .
C8 Zr1 C3 173.34(13) . .
C1 Zr1 C3 53.92(15) . 7_565
C6 Zr1 C3 119.80(16) . 7_565
Cl1 Zr1 C3 104.72(11) 7_565 7_565
Cl1 Zr1 C3 79.22(10) . 7_565
C2 Zr1 C3 54.08(13) . 7_565
C2 Zr1 C3 31.53(12) 7_565 7_565
C7 Zr1 C3 142.17(13) 7_565 7_565
C7 Zr1 C3 121.98(13) . 7_565
C8 Zr1 C3 173.34(13) 7_565 7_565
C8 Zr1 C3 146.79(13) . 7_565
C3 Zr1 C3 32.4(2) . 7_565
C6 Si1 C1 95.2(2) . .
C6 Si1 C9 112.28(19) . .
C1 Si1 C9 112.13(18) . .
C6 Si1 C9 112.28(19) . 7_565
C1 Si1 C9 112.13(18) . 7_565
C9 Si1 C9 111.8(3) . 7_565
C6 Si1 Zr1 48.37(19) . .
C1 Si1 Zr1 46.80(17) . .
C9 Si1 Zr1 124.07(17) . .
C9 Si1 Zr1 124.07(17) 7_565 .
C2 C1 C2 109.0(5) . 7_565
C2 C1 Si1 124.0(2) . .
C2 C1 Si1 124.0(2) 7_565 .
C2 C1 Zr1 76.1(3) . .
C2 C1 Zr1 76.1(3) 7_565 .
Si1 C1 Zr1 98.8(2) . .
C3 C2 C1 106.4(4) . .
C3 C2 C4 123.8(4) . .
C1 C2 C4 129.7(4) . .
C3 C2 Zr1 79.4(2) . .
C1 C2 Zr1 69.2(3) . .
C4 C2 Zr1 119.4(3) . .
C2 C3 C3 109.1(2) . 7_565
C2 C3 C5 124.2(4) . .
C3 C3 C5 126.5(3) 7_565 .
C2 C3 Zr1 69.1(2) . .
C3 C3 Zr1 73.82(10) 7_565 .
C5 C3 Zr1 127.4(3) . .
C7 C6 C7 108.9(5) . 7_565
C7 C6 Si1 123.4(3) . .
C7 C6 Si1 123.4(3) 7_565 .
C7 C6 Zr1 75.2(3) . .
C7 C6 Zr1 75.2(3) 7_565 .
Si1 C6 Zr1 97.1(2) . .
C8 C7 C6 107.0(4) . .
C8 C7 Zr1 77.3(3) . .
C6 C7 Zr1 71.1(3) . .
C7 C8 C8 108.5(3) . 7_565
C7 C8 Zr1 70.9(2) . .
C8 C8 Zr1 73.69(10) 7_565 .

loop_
_geom_bond_atom_site_label_1
_geom_bond_atom_site_label_2
_geom_bond_distance
_geom_bond_site_symmetry_2
Zr1 C1 2.383(5) .
Zr1 C6 2.434(6) .
Zr1 Cl1 2.4510(12) 7_565
Zr1 Cl1 2.4511(12) .
Zr1 C2 2.475(4) .
Zr1 C2 2.475(4) 7_565
Zr1 C7 2.487(4) 7_565
Zr1 C7 2.487(4) .
Zr1 C8 2.567(4) 7_565
Zr1 C8 2.567(4) .
Zr1 C3 2.605(4) .
Zr1 C3 2.605(4) 7_565
Si1 C6 1.847(7) .
Si1 C1 1.849(6) .
Si1 C9 1.877(5) .
Si1 C9 1.877(5) 7_565
C1 C2 1.449(5) .
C1 C2 1.449(5) 7_565
C2 C3 1.386(5) .
C2 C4 1.552(6) .
C3 C3 1.452(9) 7_565
C3 C5 1.489(6) .
C6 C7 1.426(6) .
C6 C7 1.426(6) 7_565
C7 C8 1.386(6) .
C8 C8 1.442(9) 7_565
